data_4038499
loop_
_publ_author_name
'Form\'anek, Bed\<rich'
'Tauchman, Ji\<r\'i'
'C\'isa\<rov\'a, Ivana'
'Vesel\'y, Jan'

_publ_section_title
;
 Access to Spirocyclic Benzothiophenones with Multiple Stereocenters via
 an Organocatalytic Cascade Reaction.
;
_journal_issue 13
_journal_name_full 'The Journal of organic chemistry'
_journal_page_first 8510
_journal_page_last 8521
_journal_paper_doi 10.1021/acs.joc.0c00882
_journal_volume 85
_journal_year 2020
_chemical_absolute_configuration ad
_chemical_compound_source 'synthesized by the authors'
_chemical_formula_moiety 'C22 H19 Br O4 S'
_chemical_formula_sum 'C22 H19 Br O4 S'
_chemical_formula_weight 459.34
_space_group_crystal_system orthorhombic
_space_group_IT_number 19
_space_group_name_Hall 'P 2ac 2ab'
_space_group_name_H-M_alt 'P 21 21 21'
_atom_sites_solution_hydrogens geom
_atom_sites_solution_primary direct
_audit_creation_method SHELXL-2018/3
_cell_angle_alpha 90
_cell_angle_beta 90
_cell_angle_gamma 90
_cell_formula_units_Z 4
_cell_length_a 11.0046(4)
_cell_length_b 11.4721(4)
_cell_length_c 15.6538(4)
_cell_measurement_reflns_used 9845
_cell_measurement_temperature 150(2)
_cell_measurement_theta_max 27.4877
_cell_measurement_theta_min 2.5647
_cell_volume 1976.23(11)
_computing_cell_refinement 'SAINT V8.37A (Bruker AXS Inc., 2015)'
_computing_data_collection 'Bruker Instrument Service vV6.2.3'
_computing_data_reduction 'SAINT V8.37A (Bruker AXS Inc., 2015)'
_computing_structure_refinement 'SHELXL-2018/3 (Sheldrick, 2018)'
_computing_structure_solution 'XT, VERSION 2014/5'
_diffrn_ambient_temperature 150(2)
_diffrn_measured_fraction_theta_full 0.999
_diffrn_measured_fraction_theta_max 0.998
_diffrn_measurement_device_type 'Bruker D8 VENTURE Kappa Duo PHOTON 100 CMOS'
_diffrn_measurement_method '\f and \w scans'
_diffrn_radiation_monochromator 'Quazar Mo multilayer optic'
_diffrn_radiation_type MoK\a
_diffrn_radiation_wavelength 0.71073
_diffrn_reflns_av_R_equivalents 0.0251
_diffrn_reflns_av_unetI/netI 0.0159
_diffrn_reflns_Laue_measured_fraction_full 0.999
_diffrn_reflns_Laue_measured_fraction_max 0.998
_diffrn_reflns_limit_h_max 14
_diffrn_reflns_limit_h_min -14
_diffrn_reflns_limit_k_max 14
_diffrn_reflns_limit_k_min -14
_diffrn_reflns_limit_l_max 20
_diffrn_reflns_limit_l_min -20
_diffrn_reflns_number 28071
_diffrn_reflns_point_group_measured_fraction_full 0.999
_diffrn_reflns_point_group_measured_fraction_max 0.998
_diffrn_reflns_theta_full 25.242
_diffrn_reflns_theta_max 27.513
_diffrn_reflns_theta_min 2.201
_diffrn_source 'I\mS  micro-focus sealed tube'
_exptl_absorpt_coefficient_mu 2.212
_exptl_absorpt_correction_T_max 0.869
_exptl_absorpt_correction_T_min 0.647
_exptl_absorpt_correction_type 'Numerical Mu From Formula'
_exptl_absorpt_process_details
;
SADABS-2016/2 - Bruker AXS area detector scaling and absorption correction
;
_exptl_crystal_colour 'light yellow'
_exptl_crystal_density_diffrn 1.544
_exptl_crystal_description prism
_exptl_crystal_F_000 936
_exptl_crystal_size_max 0.295
_exptl_crystal_size_mid 0.163
_exptl_crystal_size_min 0.096
_refine_diff_density_max 0.258
_refine_diff_density_min -0.425
_refine_diff_density_rms 0.042
_refine_ls_abs_structure_details
;
 Flack x determined using 1841 quotients [(I+)-(I-)]/[(I+)+(I-)]
 (Parsons, Flack and Wagner, Acta Cryst. B69 (2013) 249-259).
;
_refine_ls_abs_structure_Flack -0.0082(19)
_refine_ls_extinction_coef 0.0088(6)
_refine_ls_extinction_expression Fc^*^=kFc[1+0.001xFc^2^\l^3^/sin(2\q)]^-1/4^
_refine_ls_extinction_method 'SHELXL-2018/3 (Sheldrick 2018)'
_refine_ls_goodness_of_fit_ref 1.084
_refine_ls_hydrogen_treatment constr
_refine_ls_matrix_type full
_refine_ls_number_parameters 255
_refine_ls_number_reflns 4526
_refine_ls_number_restraints 0
_refine_ls_restrained_S_all 1.084
_refine_ls_R_factor_all 0.0197
_refine_ls_R_factor_gt 0.0182
_refine_ls_shift/su_max 0.002
_refine_ls_shift/su_mean 0.000
_refine_ls_structure_factor_coef Fsqd
_refine_ls_weighting_details 'w=1/[\s^2^(Fo^2^)+(0.0200P)^2^+0.5626P] where P=(Fo^2^+2Fc^2^)/3'
_refine_ls_weighting_scheme calc
_refine_ls_wR_factor_gt 0.0439
_refine_ls_wR_factor_ref 0.0445
_reflns_Friedel_coverage 0.762
_reflns_Friedel_fraction_full 0.999
_reflns_Friedel_fraction_max 0.998
_reflns_number_gt 4374
_reflns_number_total 4526
_reflns_threshold_expression 'I > 2\s(I)'
_cod_data_source_file jo0c00882_si_002.cif
_cod_data_source_block mo_mp87_vesely
_cod_depositor_comments 'Adding full bibliography for 4038499.cif.'
_cod_database_code 4038499
_shelx_shelxl_version_number 2018/3
_shelx_space_group_comment
;
The symmetry employed for this shelxl refinement is uniquely defined
by the following loop, which should always be used as a source of
symmetry information in preference to the above space-group names.
They are only intended as comments.
;
_shelx_estimated_absorpt_t_min 0.562
_shelx_estimated_absorpt_t_max 0.816

loop_
_space_group_symop_operation_xyz
'x, y, z'
'-x+1/2, -y, z+1/2'
'-x, y+1/2, -z+1/2'
'x+1/2, -y+1/2, -z'

loop_
_atom_site_label
_atom_site_type_symbol
_atom_site_fract_x
_atom_site_fract_y
_atom_site_fract_z
_atom_site_U_iso_or_equiv
_atom_site_adp_type
_atom_site_occupancy
_atom_site_site_symmetry_order
_atom_site_calc_flag
_atom_site_refinement_flags_posn
_atom_site_refinement_flags_adp
_atom_site_refinement_flags_occupancy
_atom_site_disorder_assembly
_atom_site_disorder_group
Br1 Br 0.86309(2) 0.94736(2) 0.56110(2) 0.03137(8) Uani 1 1 d . . . . .
C1 C 0.59980(18) 0.59129(17) 0.06552(14) 0.0212(4) Uani 1 1 d . . . . .
C2 C 0.62264(17) 0.72169(16) 0.19594(12) 0.0141(3) Uani 1 1 d . . . . .
C3 C 0.53341(17) 0.65934(18) 0.13402(13) 0.0168(4) Uani 1 1 d . . . . .
H3 H 0.488661 0.600513 0.169130 0.020 Uiso 1 1 calc R U . . .
C4 C 0.43690(19) 0.7416(2) 0.09758(14) 0.0223(4) Uani 1 1 d . . . . .
H4A H 0.476308 0.809115 0.069641 0.027 Uiso 1 1 calc R U . . .
H4B H 0.387126 0.700261 0.054459 0.027 Uiso 1 1 calc R U . . .
C5 C 0.3576(2) 0.78247(17) 0.17027(14) 0.0226(4) Uani 1 1 d . . . . .
C6 C 0.42102(18) 0.79883(19) 0.25468(14) 0.0202(4) Uani 1 1 d . . . . .
H6A H 0.412853 0.726928 0.289180 0.024 Uiso 1 1 calc R U . . .
H6B H 0.381972 0.863360 0.286450 0.024 Uiso 1 1 calc R U . . .
C7 C 0.55627(17) 0.82651(18) 0.24166(12) 0.0149(4) Uani 1 1 d . . . . .
H7 H 0.560080 0.894035 0.201347 0.018 Uiso 1 1 calc R U . . .
C8 C 0.66816(17) 0.63212(17) 0.26249(12) 0.0146(4) Uani 1 1 d . . . . .
C9 C 0.80134(17) 0.63219(17) 0.26956(12) 0.0154(4) Uani 1 1 d . . . . .
C10 C 0.86905(19) 0.56395(18) 0.32604(12) 0.0196(4) Uani 1 1 d . . . . .
H10 H 0.830031 0.512103 0.364602 0.024 Uiso 1 1 calc R U . . .
C11 C 0.9947(2) 0.57371(19) 0.32447(14) 0.0243(5) Uani 1 1 d . . . . .
H11 H 1.042714 0.528263 0.362321 0.029 Uiso 1 1 calc R U . . .
C12 C 1.05063(19) 0.6503(2) 0.26729(15) 0.0237(5) Uani 1 1 d . . . . .
H12 H 1.136639 0.657384 0.268040 0.028 Uiso 1 1 calc R U . . .
C13 C 0.98442(18) 0.71642(19) 0.20944(14) 0.0205(4) Uani 1 1 d . . . . .
H13 H 1.023578 0.767172 0.170170 0.025 Uiso 1 1 calc R U . . .
C14 C 0.85821(19) 0.70552(16) 0.21114(12) 0.0160(4) Uani 1 1 d . . . . .
C15 C 0.62236(18) 0.86396(16) 0.32217(12) 0.0165(4) Uani 1 1 d . . . . .
C16 C 0.71752(17) 0.94438(19) 0.31690(13) 0.0199(4) Uani 1 1 d . . . . .
H16 H 0.734775 0.980440 0.263630 0.024 Uiso 1 1 calc R U . . .
C17 C 0.78733(19) 0.9727(2) 0.38774(14) 0.0231(5) Uani 1 1 d . . . . .
H17 H 0.852447 1.026707 0.383205 0.028 Uiso 1 1 calc R U . . .
C18 C 0.7601(2) 0.92061(18) 0.46512(13) 0.0217(4) Uani 1 1 d . . . . .
C19 C 0.6626(2) 0.84562(19) 0.47354(14) 0.0262(5) Uani 1 1 d . . . . .
H19 H 0.642531 0.813802 0.527761 0.031 Uiso 1 1 calc R U . . .
C20 C 0.5947(2) 0.81736(19) 0.40221(14) 0.0230(4) Uani 1 1 d . . . . .
H20 H 0.527959 0.765336 0.407762 0.028 Uiso 1 1 calc R U . . .
C21 C 0.7670(2) 0.4606(2) 0.04593(15) 0.0315(5) Uani 1 1 d . . . . .
H21A H 0.798482 0.514935 0.002033 0.038 Uiso 1 1 calc R U . . .
H21B H 0.726876 0.394411 0.016816 0.038 Uiso 1 1 calc R U . . .
C22 C 0.8691(2) 0.4176(2) 0.10188(17) 0.0342(5) Uani 1 1 d . . . . .
H22A H 0.908629 0.484148 0.129614 0.051 Uiso 1 1 calc R U . . .
H22B H 0.928574 0.375700 0.066858 0.051 Uiso 1 1 calc R U . . .
H22C H 0.836399 0.365040 0.145545 0.051 Uiso 1 1 calc R U . . .
O1 O 0.58154(17) 0.59781(17) -0.00985(10) 0.0352(4) Uani 1 1 d . . . . .
O2 O 0.68142(14) 0.52026(13) 0.10209(9) 0.0225(3) Uani 1 1 d . . . . .
O3 O 0.24917(14) 0.79753(16) 0.16202(13) 0.0364(4) Uani 1 1 d . . . . .
O4 O 0.59736(13) 0.57220(12) 0.30286(9) 0.0185(3) Uani 1 1 d . . . . .
S1 S 0.75873(4) 0.77887(4) 0.14179(3) 0.01684(10) Uani 1 1 d . . . . .

loop_
_atom_site_aniso_label
_atom_site_aniso_U_11
_atom_site_aniso_U_22
_atom_site_aniso_U_33
_atom_site_aniso_U_23
_atom_site_aniso_U_13
_atom_site_aniso_U_12
Br1 0.04462(14) 0.02788(12) 0.02161(10) -0.00743(9) -0.00966(10) 0.00790(11)
C1 0.0236(10) 0.0204(9) 0.0195(9) -0.0011(8) 0.0004(8) -0.0026(8)
C2 0.0123(8) 0.0144(8) 0.0158(8) 0.0015(7) 0.0027(7) 0.0001(7)
C3 0.0148(8) 0.0184(10) 0.0172(9) 0.0015(8) -0.0003(7) -0.0023(7)
C4 0.0163(10) 0.0265(11) 0.0240(10) 0.0033(9) -0.0053(8) -0.0009(8)
C5 0.0145(9) 0.0169(9) 0.0366(11) 0.0050(8) 0.0007(9) -0.0016(9)
C6 0.0123(9) 0.0191(10) 0.0292(11) 0.0022(8) 0.0054(8) 0.0003(7)
C7 0.0132(8) 0.0136(9) 0.0178(9) 0.0011(8) 0.0026(7) 0.0009(7)
C8 0.0173(9) 0.0130(9) 0.0134(8) -0.0025(7) 0.0010(7) 0.0014(7)
C9 0.0149(9) 0.0153(9) 0.0161(9) -0.0028(7) 0.0002(7) 0.0014(7)
C10 0.0215(9) 0.0185(9) 0.0189(8) -0.0006(7) -0.0024(8) 0.0015(9)
C11 0.0235(10) 0.0233(12) 0.0260(10) -0.0022(9) -0.0082(8) 0.0066(9)
C12 0.0134(9) 0.0238(11) 0.0340(12) -0.0063(9) -0.0028(8) 0.0037(8)
C13 0.0147(9) 0.0207(10) 0.0263(11) -0.0025(9) 0.0024(8) 0.0006(8)
C14 0.0148(8) 0.0153(8) 0.0181(8) -0.0024(7) 0.0000(8) 0.0015(8)
C15 0.0170(9) 0.0133(8) 0.0193(9) -0.0001(7) 0.0033(8) 0.0037(7)
C16 0.0195(9) 0.0188(9) 0.0216(9) 0.0026(9) 0.0006(7) -0.0005(8)
C17 0.0205(10) 0.0244(11) 0.0245(10) -0.0005(9) -0.0007(8) -0.0019(8)
C18 0.0285(11) 0.0190(10) 0.0177(9) -0.0056(7) -0.0034(8) 0.0065(8)
C19 0.0403(14) 0.0209(10) 0.0174(9) -0.0003(8) 0.0068(9) 0.0010(9)
C20 0.0280(11) 0.0187(10) 0.0224(10) -0.0031(8) 0.0079(8) -0.0031(8)
C21 0.0373(12) 0.0304(12) 0.0268(11) -0.0076(10) 0.0087(10) 0.0091(10)
C22 0.0274(11) 0.0337(13) 0.0415(13) -0.0105(10) 0.0042(11) 0.0045(11)
O1 0.0444(10) 0.0427(10) 0.0185(8) -0.0036(7) -0.0034(7) 0.0092(9)
O2 0.0260(7) 0.0221(8) 0.0194(7) -0.0015(6) 0.0035(6) 0.0060(6)
O3 0.0131(7) 0.0406(10) 0.0555(11) 0.0009(8) -0.0038(8) 0.0023(7)
O4 0.0194(7) 0.0163(7) 0.0198(7) 0.0025(6) 0.0046(5) -0.0009(5)
S1 0.0129(2) 0.0186(2) 0.0190(2) 0.00554(19) 0.00328(18) 0.00050(18)

loop_
_atom_type_symbol
_atom_type_description
_atom_type_scat_dispersion_real
_atom_type_scat_dispersion_imag
_atom_type_scat_source
C C 0.0033 0.0016 'International Tables Vol C Tables 4.2.6.8 and 6.1.1.4'
H H 0.0000 0.0000 'International Tables Vol C Tables 4.2.6.8 and 6.1.1.4'
Br Br -0.2901 2.4595 'International Tables Vol C Tables 4.2.6.8 and 6.1.1.4'
O O 0.0106 0.0060 'International Tables Vol C Tables 4.2.6.8 and 6.1.1.4'
S S 0.1246 0.1234 'International Tables Vol C Tables 4.2.6.8 and 6.1.1.4'

loop_
_geom_angle_atom_site_label_1
_geom_angle_atom_site_label_2
_geom_angle_atom_site_label_3
_geom_angle
_geom_angle_site_symmetry_1
_geom_angle_site_symmetry_3
_geom_angle_publ_flag
O1 C1 O2 124.8(2) . . ?
O1 C1 C3 125.7(2) . . ?
O2 C1 C3 109.52(18) . . ?
C8 C2 C3 108.60(15) . . ?
C8 C2 C7 110.53(15) . . ?
C3 C2 C7 109.94(15) . . ?
C8 C2 S1 106.46(12) . . ?
C3 C2 S1 112.99(13) . . ?
C7 C2 S1 108.28(13) . . ?
C1 C3 C4 112.87(17) . . ?
C1 C3 C2 111.97(16) . . ?
C4 C3 C2 112.78(17) . . ?
C1 C3 H3 106.2 . . ?
C4 C3 H3 106.2 . . ?
C2 C3 H3 106.2 . . ?
C5 C4 C3 108.18(17) . . ?
C5 C4 H4A 110.1 . . ?
C3 C4 H4A 110.1 . . ?
C5 C4 H4B 110.1 . . ?
C3 C4 H4B 110.1 . . ?
H4A C4 H4B 108.4 . . ?
O3 C5 C6 122.1(2) . . ?
O3 C5 C4 122.2(2) . . ?
C6 C5 C4 115.61(17) . . ?
C5 C6 C7 111.01(16) . . ?
C5 C6 H6A 109.4 . . ?
C7 C6 H6A 109.4 . . ?
C5 C6 H6B 109.4 . . ?
C7 C6 H6B 109.4 . . ?
H6A C6 H6B 108.0 . . ?
C15 C7 C6 114.39(16) . . ?
C15 C7 C2 111.74(15) . . ?
C6 C7 C2 110.56(16) . . ?
C15 C7 H7 106.5 . . ?
C6 C7 H7 106.5 . . ?
C2 C7 H7 106.5 . . ?
O4 C8 C9 126.87(18) . . ?
O4 C8 C2 121.20(17) . . ?
C9 C8 C2 111.92(16) . . ?
C14 C9 C10 121.01(18) . . ?
C14 C9 C8 113.54(18) . . ?
C10 C9 C8 125.41(18) . . ?
C11 C10 C9 118.38(19) . . ?
C11 C10 H10 120.8 . . ?
C9 C10 H10 120.8 . . ?
C10 C11 C12 120.1(2) . . ?
C10 C11 H11 120.0 . . ?
C12 C11 H11 120.0 . . ?
C13 C12 C11 122.0(2) . . ?
C13 C12 H12 119.0 . . ?
C11 C12 H12 119.0 . . ?
C12 C13 C14 117.5(2) . . ?
C12 C13 H13 121.3 . . ?
C14 C13 H13 121.3 . . ?
C9 C14 C13 120.98(19) . . ?
C9 C14 S1 114.55(15) . . ?
C13 C14 S1 124.47(16) . . ?
C20 C15 C16 117.99(19) . . ?
C20 C15 C7 122.17(18) . . ?
C16 C15 C7 119.80(17) . . ?
C17 C16 C15 121.47(19) . . ?
C17 C16 H16 119.3 . . ?
C15 C16 H16 119.3 . . ?
C18 C17 C16 118.6(2) . . ?
C18 C17 H17 120.7 . . ?
C16 C17 H17 120.7 . . ?
C19 C18 C17 121.4(2) . . ?
C19 C18 Br1 119.11(16) . . ?
C17 C18 Br1 119.45(17) . . ?
C18 C19 C20 119.3(2) . . ?
C18 C19 H19 120.4 . . ?
C20 C19 H19 120.4 . . ?
C19 C20 C15 121.1(2) . . ?
C19 C20 H20 119.4 . . ?
C15 C20 H20 119.4 . . ?
O2 C21 C22 106.53(18) . . ?
O2 C21 H21A 110.4 . . ?
C22 C21 H21A 110.4 . . ?
O2 C21 H21B 110.4 . . ?
C22 C21 H21B 110.4 . . ?
H21A C21 H21B 108.6 . . ?
C21 C22 H22A 109.5 . . ?
C21 C22 H22B 109.5 . . ?
H22A C22 H22B 109.5 . . ?
C21 C22 H22C 109.5 . . ?
H22A C22 H22C 109.5 . . ?
H22B C22 H22C 109.5 . . ?
C1 O2 C21 117.40(17) . . ?
C14 S1 C2 92.97(9) . . ?

loop_
_geom_bond_atom_site_label_1
_geom_bond_atom_site_label_2
_geom_bond_distance
_geom_bond_site_symmetry_2
_geom_bond_publ_flag
Br1 C18 1.907(2) . ?
C1 O1 1.199(3) . ?
C1 O2 1.341(3) . ?
C1 C3 1.514(3) . ?
C2 C8 1.547(3) . ?
C2 C3 1.554(3) . ?
C2 C7 1.578(3) . ?
C2 S1 1.8416(19) . ?
C3 C4 1.531(3) . ?
C3 H3 1.0000 . ?
C4 C5 1.509(3) . ?
C4 H4A 0.9900 . ?
C4 H4B 0.9900 . ?
C5 O3 1.212(3) . ?
C5 C6 1.506(3) . ?
C6 C7 1.535(3) . ?
C6 H6A 0.9900 . ?
C6 H6B 0.9900 . ?
C7 C15 1.517(3) . ?
C7 H7 1.0000 . ?
C8 O4 1.216(2) . ?
C8 C9 1.470(3) . ?
C9 C14 1.391(3) . ?
C9 C10 1.396(3) . ?
C10 C11 1.387(3) . ?
C10 H10 0.9500 . ?
C11 C12 1.398(3) . ?
C11 H11 0.9500 . ?
C12 C13 1.388(3) . ?
C12 H12 0.9500 . ?
C13 C14 1.395(3) . ?
C13 H13 0.9500 . ?
C14 S1 1.756(2) . ?
C15 C20 1.396(3) . ?
C15 C16 1.398(3) . ?
C16 C17 1.388(3) . ?
C16 H16 0.9500 . ?
C17 C18 1.383(3) . ?
C17 H17 0.9500 . ?
C18 C19 1.381(3) . ?
C19 C20 1.383(3) . ?
C19 H19 0.9500 . ?
C20 H20 0.9500 . ?
C21 O2 1.459(2) . ?
C21 C22 1.507(4) . ?
C21 H21A 0.9900 . ?
C21 H21B 0.9900 . ?
C22 H22A 0.9800 . ?
C22 H22B 0.9800 . ?
C22 H22C 0.9800 . ?
